data_2108928
loop_
_publ_author_name
'Lian, Pengbao'
'Zhang, Luyao'
'Su, Hongping'
'Chen, Jun'
'Chen, Lizhen'
'Wang, Jianlong'

_publ_section_title
;
 A novel energetic cocrystal composed of CL-20 and
 1-methyl-2,4,5-trinitroimidazole with high energy and low sensitivity
;
_journal_coeditor_code YV5003
_journal_issue 2
_journal_name_full 'Acta Crystallographica Section B'
_journal_page_first
;
;
_journal_paper_doi 10.1107/S2052520622000245
_journal_volume 78
_journal_year 2022
_chemical_formula_moiety 'C4 H3 N5 O6, C6 H6 N12 O12'
_chemical_formula_sum 'C10 H9 N17 O18'
_chemical_formula_weight 655.34
_space_group_crystal_system monoclinic
_space_group_IT_number 14
_space_group_name_Hall '-P 2ybc'
_space_group_name_H-M_alt 'P 1 21/c 1'
_atom_sites_solution_hydrogens geom
_atom_sites_solution_primary dual
_audit_creation_date 2021-12-05
_audit_creation_method
;
Olex2 1.5
(compiled 2021.11.18 svn.ra9532c28 for OlexSys, GUI svn.r6429)
;
_cell_angle_alpha 90
_cell_angle_beta 100.0740(10)
_cell_angle_gamma 90
_cell_formula_units_Z 4
_cell_length_a 11.7438(5)
_cell_length_b 15.8026(7)
_cell_length_c 12.5832(5)
_cell_measurement_reflns_used 9005
_cell_measurement_temperature 140
_cell_measurement_theta_max 26.308
_cell_measurement_theta_min 2.539
_cell_volume 2299.22(17)
_computing_cell_refinement 'SAINT V8.40A (Bruker, 2019)'
_computing_data_reduction 'SAINT V8.40A (Bruker, 2019)'
_computing_molecular_graphics 'Olex2 1.5 (Dolomanov et al., 2009)'
_computing_publication_material 'Olex2 1.5 (Dolomanov et al., 2009)'
_computing_structure_refinement 'SHELXL 2018/3 (Sheldrick, 2015)'
_computing_structure_solution 'SHELXT  (Sheldrick, 2015)'
_diffrn_ambient_temperature 140
_diffrn_measured_fraction_theta_full 0.992
_diffrn_measured_fraction_theta_max 0.983
_diffrn_measurement_device_type 'D8 VENTURE'
_diffrn_measurement_method '\f and \w scans'
_diffrn_radiation_type MoK\a
_diffrn_radiation_wavelength 0.71073
_diffrn_reflns_av_R_equivalents 0.0503
_diffrn_reflns_av_unetI/netI 0.0343
_diffrn_reflns_Laue_measured_fraction_full 0.992
_diffrn_reflns_Laue_measured_fraction_max 0.983
_diffrn_reflns_limit_h_max 14
_diffrn_reflns_limit_h_min -14
_diffrn_reflns_limit_k_max 18
_diffrn_reflns_limit_k_min -19
_diffrn_reflns_limit_l_max 14
_diffrn_reflns_limit_l_min -15
_diffrn_reflns_number 20681
_diffrn_reflns_point_group_measured_fraction_full 0.992
_diffrn_reflns_point_group_measured_fraction_max 0.983
_diffrn_reflns_theta_full 25.242
_diffrn_reflns_theta_max 26.442
_diffrn_reflns_theta_min 2.540
_diffrn_source_current 1.4
_diffrn_source_power 0.07
_diffrn_source_voltage 50.0
_diffrn_standards_number 0
_exptl_absorpt_coefficient_mu 0.181
_exptl_absorpt_correction_T_max 0.7454
_exptl_absorpt_correction_T_min 0.6772
_exptl_absorpt_correction_type multi-scan
_exptl_absorpt_process_details
'SADABS-2016/2 (Bruker,2016/2) was used for absorption correction. wR2(int) was 0.1189 before and 0.0429 after correction. The Ratio of minimum to maximum transmission is 0.9085. The \l/2 correction factor is Not present.'
_exptl_crystal_colour colourless
_exptl_crystal_colour_primary colourless
_exptl_crystal_density_diffrn 1.893
_exptl_crystal_description block
_exptl_crystal_F_000 1328
_exptl_crystal_size_max 0.15
_exptl_crystal_size_mid 0.12
_exptl_crystal_size_min 0.08
_refine_diff_density_max 0.339
_refine_diff_density_min -0.329
_refine_diff_density_rms 0.055
_refine_ls_extinction_method none
_refine_ls_goodness_of_fit_ref 1.043
_refine_ls_hydrogen_treatment constr
_refine_ls_matrix_type full
_refine_ls_number_parameters 407
_refine_ls_number_reflns 4662
_refine_ls_number_restraints 0
_refine_ls_restrained_S_all 1.043
_refine_ls_R_factor_all 0.0550
_refine_ls_R_factor_gt 0.0424
_refine_ls_shift/su_max 0.001
_refine_ls_shift/su_mean 0.000
_refine_ls_structure_factor_coef Fsqd
_refine_ls_weighting_details 'w=1/[\s^2^(Fo^2^)+(0.0382P)^2^+2.1083P] where P=(Fo^2^+2Fc^2^)/3'
_refine_ls_weighting_scheme calc
_refine_ls_wR_factor_gt 0.0956
_refine_ls_wR_factor_ref 0.1047
_reflns_Friedel_coverage 0.000
_reflns_number_gt 3864
_reflns_number_total 4662
_reflns_threshold_expression 'I > 2\s(I)'
_cod_data_source_file yv5003sup1.cif
_cod_data_source_block I
_cod_database_code 2108928
_shelx_shelxl_version_number 2018/3
_shelx_space_group_comment
;
The symmetry employed for this shelxl refinement is uniquely defined
by the following loop, which should always be used as a source of
symmetry information in preference to the above space-group names.
They are only intended as comments.
;
_shelx_estimated_absorpt_t_max 0.986
_shelx_estimated_absorpt_t_min 0.973
_olex2_refinement_description
;
1. Fixed Uiso
 At 1.2 times of:
  All C(H) groups
 At 1.5 times of:
  All C(H,H,H) groups
2.a Ternary CH refined with riding coordinates:
 C1(H1), C2(H2), C3(H3), C4(H4), C5(H5), C6(H6)
2.b Idealised Me refined as rotating group:
 C10(H10A,H10B,H10C)
;
_olex2_submission_special_instructions 'No special instructions were received'

loop_
_space_group_symop_operation_xyz
'x, y, z'
'-x, y+1/2, -z+1/2'
'-x, -y, -z'
'x, -y-1/2, z-1/2'

loop_
_atom_site_label
_atom_site_type_symbol
_atom_site_fract_x
_atom_site_fract_y
_atom_site_fract_z
_atom_site_U_iso_or_equiv
_atom_site_adp_type
_atom_site_occupancy
_atom_site_site_symmetry_order
_atom_site_calc_flag
_atom_site_refinement_flags_posn
_atom_site_refinement_flags_adp
_atom_site_refinement_flags_occupancy
_atom_site_disorder_assembly
_atom_site_disorder_group
O1 O 0.6295(2) 0.60523(13) 0.08839(15) 0.0591(6) Uani 1 1 d . . . . .
O2 O 0.78238(18) 0.52548(13) 0.08954(14) 0.0513(5) Uani 1 1 d . . . . .
O3 O 0.72130(16) 0.39004(10) 0.21162(13) 0.0380(4) Uani 1 1 d . . . . .
O4 O 0.76565(14) 0.36663(10) 0.38383(13) 0.0331(4) Uani 1 1 d . . . . .
O5 O 0.77404(14) 0.63873(10) 0.59232(11) 0.0299(3) Uani 1 1 d . . . . .
O6 O 0.77715(14) 0.74864(9) 0.48788(12) 0.0315(4) Uani 1 1 d . . . . .
N1 N 0.71388(18) 0.56657(12) 0.13124(14) 0.0305(4) Uani 1 1 d . . . . .
N2 N 0.74659(15) 0.41366(11) 0.30545(14) 0.0246(4) Uani 1 1 d . . . . .
N3 N 0.76384(13) 0.53409(10) 0.42559(12) 0.0193(3) Uani 1 1 d . . . . .
N4 N 0.74263(14) 0.64197(10) 0.30731(13) 0.0198(3) Uani 1 1 d . . . . .
N5 N 0.77097(14) 0.67267(11) 0.50419(13) 0.0223(4) Uani 1 1 d . . . . .
C7 C 0.73900(17) 0.56841(13) 0.24998(15) 0.0210(4) Uani 1 1 d . . . . .
C8 C 0.75271(16) 0.50386(12) 0.32469(15) 0.0196(4) Uani 1 1 d . . . . .
C9 C 0.75843(16) 0.61595(12) 0.41216(15) 0.0189(4) Uani 1 1 d . . . . .
C10 C 0.73172(19) 0.72906(13) 0.26261(17) 0.0268(5) Uani 1 1 d . . . . .
H10A H 0.664251 0.756765 0.283400 0.040 Uiso 1 1 calc R U . . .
H10B H 0.722116 0.726546 0.183726 0.040 Uiso 1 1 calc R U . . .
H10C H 0.801589 0.761401 0.291176 0.040 Uiso 1 1 calc R U . . .
O7 O 0.50426(13) 0.49744(11) 0.29591(13) 0.0352(4) Uani 1 1 d . . . . .
O8 O 0.41503(15) 0.46923(14) 0.13194(14) 0.0498(5) Uani 1 1 d . . . . .
O9 O 0.44476(14) 0.75715(11) 0.14259(14) 0.0366(4) Uani 1 1 d . . . . .
O10 O 0.33384(16) 0.70108(11) 0.00340(12) 0.0403(4) Uani 1 1 d . . . . .
O11 O 0.50199(13) 0.59296(10) 0.49590(12) 0.0292(3) Uani 1 1 d . . . . .
O12 O 0.52374(12) 0.70279(10) 0.39707(13) 0.0312(4) Uani 1 1 d . . . . .
O13 O 0.05878(18) 0.39397(11) 0.17412(13) 0.0469(5) Uani 1 1 d . . . . .
O14 O -0.00172(13) 0.44080(10) 0.31688(12) 0.0322(4) Uani 1 1 d . . . . .
O15 O 0.00829(13) 0.61493(10) 0.44965(12) 0.0300(3) Uani 1 1 d . . . . .
O16 O 0.04781(14) 0.74639(10) 0.41902(13) 0.0350(4) Uani 1 1 d . . . . .
O17 O -0.04575(13) 0.68957(11) 0.18690(13) 0.0363(4) Uani 1 1 d . . . . .
O18 O -0.01040(14) 0.60998(11) 0.05418(12) 0.0355(4) Uani 1 1 d . . . . .
N6 N 0.41810(16) 0.48873(12) 0.22584(15) 0.0307(4) Uani 1 1 d . . . . .
N7 N 0.31234(14) 0.50008(11) 0.25809(13) 0.0213(4) Uani 1 1 d . . . . .
N8 N 0.12129(14) 0.52032(10) 0.24344(12) 0.0195(3) Uani 1 1 d . . . . .
N9 N 0.05539(15) 0.44459(12) 0.24550(14) 0.0269(4) Uani 1 1 d . . . . .
N10 N 0.14759(13) 0.64406(10) 0.35545(13) 0.0191(3) Uani 1 1 d . . . . .
N11 N 0.06055(14) 0.67046(12) 0.41119(13) 0.0231(4) Uani 1 1 d . . . . .
N12 N 0.13563(14) 0.67183(11) 0.16226(13) 0.0235(4) Uani 1 1 d . . . . .
N13 N 0.01762(15) 0.65533(12) 0.13232(14) 0.0268(4) Uani 1 1 d . . . . .
N14 N 0.32587(14) 0.65071(11) 0.17054(13) 0.0234(4) Uani 1 1 d . . . . .
N15 N 0.37018(16) 0.70866(12) 0.09941(15) 0.0298(4) Uani 1 1 d . . . . .
N16 N 0.47017(14) 0.64188(11) 0.42236(13) 0.0230(4) Uani 1 1 d . . . . .
N17 N 0.35786(14) 0.63002(10) 0.36282(13) 0.0196(3) Uani 1 1 d . . . . .
C1 C 0.21552(18) 0.61166(14) 0.12558(16) 0.0251(4) Uani 1 1 d . . . . .
H1 H 0.203963 0.609181 0.045000 0.030 Uiso 1 1 calc R U . . .
C2 C 0.21004(17) 0.52018(13) 0.17620(15) 0.0233(4) Uani 1 1 d . . . . .
H2 H 0.195298 0.475574 0.119078 0.028 Uiso 1 1 calc R U . . .
C3 C 0.30740(16) 0.54629(12) 0.35876(15) 0.0186(4) Uani 1 1 d . . . . .
H3 H 0.341706 0.512124 0.423355 0.022 Uiso 1 1 calc R U . . .
C4 C 0.17279(15) 0.55552(12) 0.35056(14) 0.0174(4) Uani 1 1 d . . . . .
H4 H 0.145169 0.523929 0.410060 0.021 Uiso 1 1 calc R U . . .
C5 C 0.31492(17) 0.68769(13) 0.27733(15) 0.0215(4) Uani 1 1 d . . . . .
H5 H 0.355600 0.743412 0.288531 0.026 Uiso 1 1 calc R U . . .
C6 C 0.18125(17) 0.69849(13) 0.27472(15) 0.0219(4) Uani 1 1 d . . . . .
H6 H 0.161189 0.758808 0.286860 0.026 Uiso 1 1 calc R U . . .

loop_
_atom_site_aniso_label
_atom_site_aniso_U_11
_atom_site_aniso_U_22
_atom_site_aniso_U_33
_atom_site_aniso_U_23
_atom_site_aniso_U_13
_atom_site_aniso_U_12
O1 0.0821(16) 0.0542(13) 0.0337(10) 0.0014(9) -0.0100(10) 0.0059(11)
O2 0.0644(13) 0.0553(12) 0.0387(10) -0.0119(9) 0.0217(9) -0.0124(10)
O3 0.0543(11) 0.0269(9) 0.0312(8) -0.0098(7) 0.0026(7) 0.0000(8)
O4 0.0369(9) 0.0228(8) 0.0374(9) 0.0075(7) 0.0002(7) -0.0019(7)
O5 0.0391(9) 0.0315(9) 0.0184(7) -0.0014(6) 0.0029(6) 0.0021(7)
O6 0.0401(9) 0.0201(8) 0.0328(8) -0.0052(6) 0.0018(7) -0.0038(6)
N1 0.0471(12) 0.0228(10) 0.0254(9) -0.0023(8) 0.0167(9) -0.0027(9)
N2 0.0220(9) 0.0213(9) 0.0304(9) -0.0015(7) 0.0043(7) -0.0011(7)
N3 0.0165(8) 0.0215(9) 0.0194(8) 0.0012(6) 0.0018(6) -0.0008(6)
N4 0.0220(8) 0.0182(9) 0.0198(8) 0.0003(6) 0.0056(6) -0.0018(6)
N5 0.0204(8) 0.0236(10) 0.0217(8) -0.0036(7) 0.0002(7) -0.0007(7)
C7 0.0227(10) 0.0225(11) 0.0186(9) -0.0012(8) 0.0056(8) -0.0022(8)
C8 0.0172(9) 0.0193(10) 0.0224(9) -0.0016(8) 0.0038(7) -0.0012(7)
C9 0.0169(9) 0.0199(10) 0.0195(9) -0.0009(7) 0.0024(7) -0.0007(7)
C10 0.0345(11) 0.0202(11) 0.0269(10) 0.0059(8) 0.0086(9) -0.0005(9)
O7 0.0212(7) 0.0467(10) 0.0370(8) -0.0044(7) 0.0029(7) 0.0063(7)
O8 0.0388(10) 0.0782(14) 0.0350(9) -0.0242(9) 0.0134(8) 0.0030(9)
O9 0.0338(9) 0.0347(9) 0.0439(9) 0.0082(7) 0.0138(7) -0.0093(7)
O10 0.0496(10) 0.0502(11) 0.0242(8) 0.0088(7) 0.0150(7) -0.0059(8)
O11 0.0269(7) 0.0281(8) 0.0290(7) 0.0009(6) -0.0048(6) 0.0038(6)
O12 0.0219(7) 0.0320(9) 0.0400(9) -0.0010(7) 0.0067(6) -0.0075(6)
O13 0.0686(13) 0.0387(10) 0.0340(9) -0.0140(8) 0.0102(9) -0.0250(9)
O14 0.0270(8) 0.0352(9) 0.0354(8) 0.0051(7) 0.0082(7) -0.0094(7)
O15 0.0249(7) 0.0358(9) 0.0324(8) 0.0052(7) 0.0136(6) 0.0009(7)
O16 0.0415(9) 0.0252(9) 0.0408(9) 0.0015(7) 0.0141(7) 0.0131(7)
O17 0.0231(8) 0.0484(11) 0.0367(9) 0.0033(7) 0.0033(7) 0.0087(7)
O18 0.0330(8) 0.0471(10) 0.0230(7) 0.0041(7) -0.0045(6) -0.0058(7)
N6 0.0263(9) 0.0345(11) 0.0331(10) -0.0061(8) 0.0099(8) 0.0026(8)
N7 0.0203(8) 0.0220(9) 0.0218(8) -0.0023(7) 0.0045(6) 0.0021(7)
N8 0.0200(8) 0.0206(9) 0.0177(7) -0.0004(6) 0.0031(6) -0.0041(6)
N9 0.0272(9) 0.0271(10) 0.0243(9) 0.0028(7) -0.0010(7) -0.0079(7)
N10 0.0186(8) 0.0183(9) 0.0220(8) 0.0023(6) 0.0080(6) 0.0027(6)
N11 0.0192(8) 0.0294(10) 0.0209(8) 0.0021(7) 0.0036(7) 0.0055(7)
N12 0.0214(8) 0.0280(10) 0.0208(8) 0.0064(7) 0.0030(7) 0.0010(7)
N13 0.0225(9) 0.0332(10) 0.0231(8) 0.0097(8) -0.0008(7) 0.0005(8)
N14 0.0238(8) 0.0260(10) 0.0221(8) 0.0052(7) 0.0086(7) -0.0028(7)
N15 0.0290(10) 0.0303(10) 0.0328(10) 0.0097(8) 0.0130(8) 0.0008(8)
N16 0.0175(8) 0.0244(9) 0.0264(8) -0.0043(7) 0.0019(7) 0.0006(7)
N17 0.0177(8) 0.0191(9) 0.0214(8) 0.0006(6) 0.0011(6) -0.0017(6)
C1 0.0257(10) 0.0306(12) 0.0197(9) 0.0028(8) 0.0056(8) -0.0006(9)
C2 0.0239(10) 0.0268(11) 0.0192(9) -0.0022(8) 0.0041(8) -0.0022(8)
C3 0.0184(9) 0.0185(10) 0.0188(9) 0.0006(7) 0.0031(7) 0.0000(7)
C4 0.0169(9) 0.0188(10) 0.0161(8) 0.0015(7) 0.0017(7) 0.0005(7)
C5 0.0212(10) 0.0206(10) 0.0227(9) 0.0032(8) 0.0042(8) -0.0004(8)
C6 0.0243(10) 0.0194(10) 0.0218(9) 0.0045(8) 0.0038(8) 0.0008(8)

loop_
_atom_type_symbol
_atom_type_description
_atom_type_scat_dispersion_real
_atom_type_scat_dispersion_imag
_atom_type_scat_source
C C 0.0033 0.0016 'International Tables Vol C Tables 4.2.6.8 and 6.1.1.4'
H H 0.0000 0.0000 'International Tables Vol C Tables 4.2.6.8 and 6.1.1.4'
N N 0.0061 0.0033 'International Tables Vol C Tables 4.2.6.8 and 6.1.1.4'
O O 0.0106 0.0060 'International Tables Vol C Tables 4.2.6.8 and 6.1.1.4'

loop_
_geom_angle_atom_site_label_1
_geom_angle_atom_site_label_2
_geom_angle_atom_site_label_3
_geom_angle
_geom_angle_site_symmetry_1
_geom_angle_site_symmetry_3
_geom_angle_publ_flag
O1 N1 O2 128.9(2) . . ?
O1 N1 C7 116.51(18) . . ?
O2 N1 C7 114.61(19) . . ?
O3 N2 C8 117.30(17) . . ?
O4 N2 O3 124.84(18) . . ?
O4 N2 C8 117.85(17) . . ?
C9 N3 C8 103.65(16) . . ?
C7 N4 C10 126.65(16) . . ?
C9 N4 C7 103.95(16) . . ?
C9 N4 C10 129.40(17) . . ?
O5 N5 C9 115.73(16) . . ?
O6 N5 O5 126.02(17) . . ?
O6 N5 C9 118.25(16) . . ?
N4 C7 N1 122.38(17) . . ?
N4 C7 C8 106.31(16) . . ?
C8 C7 N1 131.08(18) . . ?
N3 C8 N2 120.23(17) . . ?
N3 C8 C7 111.27(17) . . ?
C7 C8 N2 128.28(17) . . ?
N3 C9 N4 114.82(17) . . ?
N3 C9 N5 120.87(16) . . ?
N4 C9 N5 124.30(17) . . ?
N4 C10 H10A 109.5 . . ?
N4 C10 H10B 109.5 . . ?
N4 C10 H10C 109.5 . . ?
H10A C10 H10B 109.5 . . ?
H10A C10 H10C 109.5 . . ?
H10B C10 H10C 109.5 . . ?
O7 N6 N7 116.35(17) . . ?
O8 N6 O7 127.37(19) . . ?
O8 N6 N7 116.25(18) . . ?
N6 N7 C2 119.10(15) . . ?
N6 N7 C3 119.28(15) . . ?
C3 N7 C2 110.16(15) . . ?
N9 N8 C2 117.11(16) . . ?
N9 N8 C4 115.68(14) . . ?
C2 N8 C4 108.02(14) . . ?
O13 N9 O14 127.74(19) . . ?
O13 N9 N8 116.92(17) . . ?
O14 N9 N8 115.25(17) . . ?
N11 N10 C4 119.10(15) . . ?
N11 N10 C6 119.37(15) . . ?
C4 N10 C6 117.97(15) . . ?
O15 N11 N10 116.55(17) . . ?
O16 N11 O15 126.94(17) . . ?
O16 N11 N10 116.46(17) . . ?
N13 N12 C1 116.99(17) . . ?
N13 N12 C6 119.10(16) . . ?
C1 N12 C6 109.89(15) . . ?
O17 N13 N12 116.02(17) . . ?
O18 N13 O17 127.59(18) . . ?
O18 N13 N12 116.38(18) . . ?
N15 N14 C1 114.93(15) . . ?
N15 N14 C5 114.11(16) . . ?
C1 N14 C5 107.74(15) . . ?
O9 N15 N14 115.64(17) . . ?
O10 N15 O9 127.30(19) . . ?
O10 N15 N14 116.95(18) . . ?
O11 N16 O12 126.61(17) . . ?
O11 N16 N17 117.05(16) . . ?
O12 N16 N17 116.26(16) . . ?
N16 N17 C3 118.64(15) . . ?
N16 N17 C5 119.20(16) . . ?
C5 N17 C3 117.84(15) . . ?
N12 C1 H1 111.3 . . ?
N12 C1 C2 113.06(16) . . ?
N14 C1 N12 100.24(16) . . ?
N14 C1 H1 111.3 . . ?
N14 C1 C2 109.02(16) . . ?
C2 C1 H1 111.3 . . ?
N7 C2 C1 113.07(16) . . ?
N7 C2 H2 111.6 . . ?
N8 C2 N7 99.97(14) . . ?
N8 C2 C1 108.44(16) . . ?
N8 C2 H2 111.6 . . ?
C1 C2 H2 111.6 . . ?
N7 C3 H3 111.1 . . ?
N7 C3 C4 100.37(14) . . ?
N17 C3 N7 113.99(15) . . ?
N17 C3 H3 111.1 . . ?
N17 C3 C4 108.56(15) . . ?
C4 C3 H3 111.1 . . ?
N8 C4 C3 105.65(14) . . ?
N8 C4 H4 111.0 . . ?
N10 C4 N8 110.49(15) . . ?
N10 C4 C3 107.47(15) . . ?
N10 C4 H4 111.0 . . ?
C3 C4 H4 111.0 . . ?
N14 C5 H5 111.0 . . ?
N14 C5 C6 105.46(15) . . ?
N17 C5 N14 110.66(16) . . ?
N17 C5 H5 111.0 . . ?
N17 C5 C6 107.67(15) . . ?
C6 C5 H5 111.0 . . ?
N10 C6 N12 113.94(16) . . ?
N10 C6 C5 108.47(15) . . ?
N10 C6 H6 111.2 . . ?
N12 C6 C5 100.46(15) . . ?
N12 C6 H6 111.2 . . ?
C5 C6 H6 111.2 . . ?

loop_
_geom_bond_atom_site_label_1
_geom_bond_atom_site_label_2
_geom_bond_distance
_geom_bond_site_symmetry_2
_geom_bond_publ_flag
O1 N1 1.208(3) . ?
O2 N1 1.221(3) . ?
O3 N2 1.224(2) . ?
O4 N2 1.224(2) . ?
O5 N5 1.227(2) . ?
O6 N5 1.222(2) . ?
N1 C7 1.472(2) . ?
N2 C8 1.445(3) . ?
N3 C8 1.341(2) . ?
N3 C9 1.305(3) . ?
N4 C7 1.365(3) . ?
N4 C9 1.363(2) . ?
N4 C10 1.484(3) . ?
N5 C9 1.451(2) . ?
C7 C8 1.377(3) . ?
C10 H10A 0.9800 . ?
C10 H10B 0.9800 . ?
C10 H10C 0.9800 . ?
O7 N6 1.228(2) . ?
O8 N6 1.215(2) . ?
O9 N15 1.218(2) . ?
O10 N15 1.215(2) . ?
O11 N16 1.213(2) . ?
O12 N16 1.222(2) . ?
O13 N9 1.209(2) . ?
O14 N9 1.213(2) . ?
O15 N11 1.218(2) . ?
O16 N11 1.215(2) . ?
O17 N13 1.224(2) . ?
O18 N13 1.215(2) . ?
N6 N7 1.384(2) . ?
N7 C2 1.474(3) . ?
N7 C3 1.472(2) . ?
N8 N9 1.428(2) . ?
N8 C2 1.453(3) . ?
N8 C4 1.486(2) . ?
N10 N11 1.401(2) . ?
N10 C4 1.434(3) . ?
N10 C6 1.438(2) . ?
N12 N13 1.396(2) . ?
N12 C1 1.466(3) . ?
N12 C6 1.484(3) . ?
N14 N15 1.440(2) . ?
N14 C1 1.457(3) . ?
N14 C5 1.491(2) . ?
N16 N17 1.411(2) . ?
N17 C3 1.447(2) . ?
N17 C5 1.433(2) . ?
C1 H1 1.0000 . ?
C1 C2 1.585(3) . ?
C2 H2 1.0000 . ?
C3 H3 1.0000 . ?
C3 C4 1.573(3) . ?
C4 H4 1.0000 . ?
C5 H5 1.0000 . ?
C5 C6 1.574(3) . ?
C6 H6 1.0000 . ?

loop_
_geom_torsion_atom_site_label_1
_geom_torsion_atom_site_label_2
_geom_torsion_atom_site_label_3
_geom_torsion_atom_site_label_4
_geom_torsion
_geom_torsion_site_symmetry_1
_geom_torsion_site_symmetry_2
_geom_torsion_site_symmetry_3
_geom_torsion_site_symmetry_4
_geom_torsion_publ_flag
O1 N1 C7 N4 -49.9(3) . . . . ?
O1 N1 C7 C8 123.7(3) . . . . ?
O2 N1 C7 N4 130.1(2) . . . . ?
O2 N1 C7 C8 -56.2(3) . . . . ?
O3 N2 C8 N3 170.62(18) . . . . ?
O3 N2 C8 C7 -3.4(3) . . . . ?
O4 N2 C8 N3 -8.5(3) . . . . ?
O4 N2 C8 C7 177.40(19) . . . . ?
O5 N5 C9 N3 -7.6(3) . . . . ?
O5 N5 C9 N4 173.65(17) . . . . ?
O6 N5 C9 N3 172.60(18) . . . . ?
O6 N5 C9 N4 -6.2(3) . . . . ?
N1 C7 C8 N2 0.5(4) . . . . ?
N1 C7 C8 N3 -174.00(19) . . . . ?
N4 C7 C8 N2 174.93(18) . . . . ?
N4 C7 C8 N3 0.4(2) . . . . ?
C7 N4 C9 N3 -0.6(2) . . . . ?
C7 N4 C9 N5 178.21(17) . . . . ?
C8 N3 C9 N4 0.9(2) . . . . ?
C8 N3 C9 N5 -178.00(16) . . . . ?
C9 N3 C8 N2 -175.77(17) . . . . ?
C9 N3 C8 C7 -0.8(2) . . . . ?
C9 N4 C7 N1 175.12(17) . . . . ?
C9 N4 C7 C8 0.1(2) . . . . ?
C10 N4 C7 N1 -5.0(3) . . . . ?
C10 N4 C7 C8 180.00(18) . . . . ?
C10 N4 C9 N3 179.47(18) . . . . ?
C10 N4 C9 N5 -1.7(3) . . . . ?
O7 N6 N7 C2 158.86(19) . . . . ?
O7 N6 N7 C3 19.0(3) . . . . ?
O8 N6 N7 C2 -22.9(3) . . . . ?
O8 N6 N7 C3 -162.73(19) . . . . ?
O11 N16 N17 C3 -25.7(2) . . . . ?
O11 N16 N17 C5 178.09(17) . . . . ?
O12 N16 N17 C3 157.12(17) . . . . ?
O12 N16 N17 C5 1.0(2) . . . . ?
N6 N7 C2 N8 176.20(16) . . . . ?
N6 N7 C2 C1 -68.7(2) . . . . ?
N6 N7 C3 N17 55.4(2) . . . . ?
N6 N7 C3 C4 171.18(16) . . . . ?
N7 C3 C4 N8 -4.68(18) . . . . ?
N7 C3 C4 N10 -122.68(15) . . . . ?
N9 N8 C2 N7 -96.93(17) . . . . ?
N9 N8 C2 C1 144.50(16) . . . . ?
N9 N8 C4 N10 -130.55(16) . . . . ?
N9 N8 C4 C3 113.50(17) . . . . ?
N11 N10 C4 N8 102.61(18) . . . . ?
N11 N10 C4 C3 -142.58(15) . . . . ?
N11 N10 C6 N12 -103.78(19) . . . . ?
N11 N10 C6 C5 145.26(16) . . . . ?
N12 C1 C2 N7 -107.49(18) . . . . ?
N12 C1 C2 N8 2.4(2) . . . . ?
N13 N12 C1 N14 179.19(15) . . . . ?
N13 N12 C1 C2 -64.9(2) . . . . ?
N13 N12 C6 N10 51.1(2) . . . . ?
N13 N12 C6 C5 166.90(16) . . . . ?
N14 C1 C2 N7 3.1(2) . . . . ?
N14 C1 C2 N8 112.98(17) . . . . ?
N14 C5 C6 N10 115.63(16) . . . . ?
N14 C5 C6 N12 -4.16(19) . . . . ?
N15 N14 C1 N12 -91.87(18) . . . . ?
N15 N14 C1 C2 149.23(16) . . . . ?
N15 N14 C5 N17 -135.50(16) . . . . ?
N15 N14 C5 C6 108.34(17) . . . . ?
N16 N17 C3 N7 -101.08(19) . . . . ?
N16 N17 C3 C4 147.99(15) . . . . ?
N16 N17 C5 N14 99.76(19) . . . . ?
N16 N17 C5 C6 -145.46(16) . . . . ?
N17 C3 C4 N8 115.14(16) . . . . ?
N17 C3 C4 N10 -2.85(19) . . . . ?
N17 C5 C6 N10 -2.6(2) . . . . ?
N17 C5 C6 N12 -122.35(16) . . . . ?
C1 N12 N13 O17 159.51(17) . . . . ?
C1 N12 N13 O18 -21.7(2) . . . . ?
C1 N12 C6 N10 -87.8(2) . . . . ?
C1 N12 C6 C5 27.98(19) . . . . ?
C1 N14 N15 O9 162.24(18) . . . . ?
C1 N14 N15 O10 -21.4(3) . . . . ?
C1 N14 C5 N17 95.60(18) . . . . ?
C1 N14 C5 C6 -20.6(2) . . . . ?
C2 N7 C3 N17 -87.74(19) . . . . ?
C2 N7 C3 C4 28.08(19) . . . . ?
C2 N8 N9 O13 -16.7(3) . . . . ?
C2 N8 N9 O14 166.50(17) . . . . ?
C2 N8 C4 N10 95.97(18) . . . . ?
C2 N8 C4 C3 -19.98(19) . . . . ?
C3 N7 C2 N8 -40.62(19) . . . . ?
C3 N7 C2 C1 74.47(19) . . . . ?
C3 N17 C5 N14 -56.6(2) . . . . ?
C3 N17 C5 C6 58.2(2) . . . . ?
C4 N8 N9 O13 -145.83(19) . . . . ?
C4 N8 N9 O14 37.3(2) . . . . ?
C4 N8 C2 N7 35.78(19) . . . . ?
C4 N8 C2 C1 -82.78(18) . . . . ?
C4 N10 N11 O15 -2.4(2) . . . . ?
C4 N10 N11 O16 175.28(16) . . . . ?
C4 N10 C6 N12 54.8(2) . . . . ?
C4 N10 C6 C5 -56.2(2) . . . . ?
C5 N14 N15 O9 37.1(2) . . . . ?
C5 N14 N15 O10 -146.56(19) . . . . ?
C5 N14 C1 N12 36.57(18) . . . . ?
C5 N14 C1 C2 -82.34(19) . . . . ?
C5 N17 C3 N7 55.4(2) . . . . ?
C5 N17 C3 C4 -55.5(2) . . . . ?
C6 N10 N11 O15 155.92(17) . . . . ?
C6 N10 N11 O16 -26.4(2) . . . . ?
C6 N10 C4 N8 -56.0(2) . . . . ?
C6 N10 C4 C3 58.8(2) . . . . ?
C6 N12 N13 O17 23.4(3) . . . . ?
C6 N12 N13 O18 -157.83(17) . . . . ?
C6 N12 C1 N14 -40.93(19) . . . . ?
C6 N12 C1 C2 75.0(2) . . . . ?

_cod_database_fobs_code 2108928
